data_4105731
loop_
_publ_author_name
'Bao-Hua Xu'
'Gerald Kehr'
'Roland Fr\"ohlich'
'Stefan Grimme'
'Gerhard Erker'

_publ_section_title
;
 Reaction of Aminodihydropentalenes with HB(C6F5)2: The Crucial Role of
 Dihydrogen Elimination
;
_journal_name_full 'Journal of the American Chemical Society'
_journal_page_first 3480
_journal_page_last 3491
_journal_paper_doi 10.1021/ja1092369
_journal_volume 133
_journal_year 2011
_chemical_formula_sum 'C24 H16 B Cl2 F10 N'
_chemical_formula_weight 590.09
_chemical_name_systematic
; 
 ? 
;
_space_group_IT_number 2
_symmetry_cell_setting triclinic
_symmetry_space_group_name_Hall '-P 1'
_symmetry_space_group_name_H-M 'P -1'
_atom_sites_solution_hydrogens geom
_atom_sites_solution_primary direct
_atom_sites_solution_secondary difmap
_audit_creation_method SHELXL-97
_cell_angle_alpha 94.818(2)
_cell_angle_beta 91.780(3)
_cell_angle_gamma 103.119(4)
_cell_formula_units_Z 2
_cell_length_a 7.9357(4)
_cell_length_b 11.1685(6)
_cell_length_c 14.6427(9)
_cell_measurement_reflns_used 3282
_cell_measurement_temperature 223(2)
_cell_measurement_theta_max 68.25
_cell_measurement_theta_min 0.88
_cell_volume 1257.76(12)
_computing_cell_refinement 'Collect (Nonius B.V., 1998)'
_computing_data_collection 'Collect (Nonius B.V., 1998)'
_computing_data_reduction 'Denzo-SMN (Otwinowski & Minor, 1997)'
_computing_molecular_graphics 'XP (BrukerAXS, 2000)'
_computing_publication_material 'SHELXL-97 (Sheldrick, 1997)'
_computing_structure_refinement 'SHELXL-97 (Sheldrick, 1997)'
_computing_structure_solution 'SHELXS-97 (Sheldrick, 1990)'
_diffrn_ambient_temperature 223(2)
_diffrn_measured_fraction_theta_full 0.954
_diffrn_measured_fraction_theta_max 0.954
_diffrn_measurement_device_type 'Nonius KappaCCD APEXII'
_diffrn_measurement_method '\w and \f scans'
_diffrn_radiation_monochromator graphite
_diffrn_radiation_source 'fine-focus sealed tube'
_diffrn_radiation_type CuK\a
_diffrn_radiation_wavelength 1.54178
_diffrn_reflns_av_R_equivalents 0.043
_diffrn_reflns_av_sigmaI/netI 0.0266
_diffrn_reflns_limit_h_max 9
_diffrn_reflns_limit_h_min -8
_diffrn_reflns_limit_k_max 12
_diffrn_reflns_limit_k_min -13
_diffrn_reflns_limit_l_max 17
_diffrn_reflns_limit_l_min -17
_diffrn_reflns_number 15489
_diffrn_reflns_theta_full 67.39
_diffrn_reflns_theta_max 67.39
_diffrn_reflns_theta_min 4.08
_exptl_absorpt_coefficient_mu 3.155
_exptl_absorpt_correction_T_max 0.5710
_exptl_absorpt_correction_T_min 0.4047
_exptl_absorpt_correction_type multi-scan
_exptl_absorpt_process_details 'Denzo (otwinowski, Borek, Majewski & Minor, 2003)'
_exptl_crystal_colour yellow
_exptl_crystal_density_diffrn 1.558
_exptl_crystal_description block
_exptl_crystal_F_000 592
_exptl_crystal_size_max 0.35
_exptl_crystal_size_mid 0.30
_exptl_crystal_size_min 0.20
_refine_diff_density_max 0.491
_refine_diff_density_min -0.463
_refine_diff_density_rms 0.047
_refine_ls_extinction_method none
_refine_ls_goodness_of_fit_ref 1.030
_refine_ls_hydrogen_treatment constr
_refine_ls_matrix_type full
_refine_ls_number_parameters 368
_refine_ls_number_reflns 4330
_refine_ls_number_restraints 31
_refine_ls_restrained_S_all 1.113
_refine_ls_R_factor_all 0.0765
_refine_ls_R_factor_gt 0.0673
_refine_ls_shift/su_max 0.000
_refine_ls_shift/su_mean 0.000
_refine_ls_structure_factor_coef Fsqd
_refine_ls_weighting_details 'calc w=1/[\s^2^(Fo^2^)+(0.0956P)^2^+0.9320P] where P=(Fo^2^+2Fc^2^)/3'
_refine_ls_weighting_scheme calc
_refine_ls_wR_factor_gt 0.1833
_refine_ls_wR_factor_ref 0.1941
_reflns_number_gt 3651
_reflns_number_total 4330
_reflns_threshold_expression >2sigma(I)
_cod_data_source_file ja1092369_si_006.cif
_cod_data_source_block erk5357
_cod_database_code 4105731

loop_
_symmetry_equiv_pos_as_xyz
'x, y, z'
'-x, -y, -z'

loop_
_atom_site_label
_atom_site_type_symbol
_atom_site_fract_x
_atom_site_fract_y
_atom_site_fract_z
_atom_site_U_iso_or_equiv
_atom_site_adp_type
_atom_site_occupancy
_atom_site_symmetry_multiplicity
_atom_site_calc_flag
_atom_site_refinement_flags
_atom_site_disorder_assembly
_atom_site_disorder_group
N1 N -0.2275(3) -0.0041(2) 0.34975(16) 0.0519(6) Uani 1 1 d . . .
C1 C -0.4451(4) -0.2047(3) 0.5206(2) 0.0580(8) Uani 1 1 d . . .
H1 H -0.5701 -0.2170 0.5315 0.070 Uiso 1 1 calc R . .
C2 C -0.4141(4) -0.1766(3) 0.4206(2) 0.0586(8) Uani 1 1 d . . .
H2A H -0.3679 -0.2414 0.3879 0.070 Uiso 1 1 calc R . .
H2B H -0.5229 -0.1726 0.3889 0.070 Uiso 1 1 calc R . .
C3 C -0.2853(3) -0.0537(2) 0.42382(19) 0.0470(6) Uani 1 1 d . . .
C4 C -0.2470(3) -0.0053(2) 0.51614(18) 0.0438(6) Uani 1 1 d . . .
C5 C -0.1543(3) 0.0994(2) 0.57036(18) 0.0457(6) Uani 1 1 d . . .
H5 H -0.0770 0.1673 0.5495 0.055 Uiso 1 1 calc R . .
C6 C -0.1982(4) 0.0846(3) 0.66266(19) 0.0490(6) Uani 1 1 d . . .
C7 C -0.3186(4) -0.0357(3) 0.6625(2) 0.0499(7) Uani 1 1 d . . .
H7 H -0.3682 -0.0707 0.7143 0.060 Uiso 1 1 calc R . .
C8 C -0.3464(3) -0.0883(2) 0.5749(2) 0.0472(6) Uani 1 1 d . . .
C9 C -0.3829(7) -0.3186(3) 0.5431(4) 0.0996(14) Uani 1 1 d . . .
H9A H -0.2604 -0.3063 0.5326 0.149 Uiso 1 1 calc R . .
H9B H -0.4470 -0.3899 0.5041 0.149 Uiso 1 1 calc R . .
H9C H -0.4018 -0.3321 0.6069 0.149 Uiso 1 1 calc R . .
C10 C -0.2871(5) -0.0608(4) 0.2572(2) 0.0750(10) Uani 1 1 d . . .
H10A H -0.3569 -0.1436 0.2607 0.112 Uiso 1 1 calc R . .
H10B H -0.1878 -0.0649 0.2210 0.112 Uiso 1 1 calc R . .
H10C H -0.3561 -0.0116 0.2284 0.112 Uiso 1 1 calc R . .
C11 C -0.1042(4) 0.1146(3) 0.3560(2) 0.0633(8) Uani 1 1 d . . .
H11A H -0.1532 0.1764 0.3892 0.095 Uiso 1 1 calc R . .
H11B H -0.0787 0.1382 0.2948 0.095 Uiso 1 1 calc R . .
H11C H 0.0018 0.1086 0.3883 0.095 Uiso 1 1 calc R . .
B1 B -0.1475(4) 0.1834(3) 0.7399(2) 0.0515(8) Uani 1 1 d . . .
C21 C -0.2218(4) 0.1672(3) 0.8387(2) 0.0598(8) Uani 1 1 d . . .
C22 C -0.3182(5) 0.2468(4) 0.8752(3) 0.0738(10) Uani 1 1 d . . .
F22 F -0.3525(3) 0.3351(2) 0.82453(18) 0.0943(7) Uani 1 1 d . . .
C23 C -0.3847(6) 0.2396(5) 0.9604(3) 0.0981(15) Uani 1 1 d . . .
F23 F -0.4787(4) 0.3196(3) 0.9914(2) 0.1411(13) Uani 1 1 d . . .
C24 C -0.3544(6) 0.1507(6) 1.0135(3) 0.1047(18) Uani 1 1 d . . .
F24 F -0.4165(4) 0.1424(4) 1.09753(18) 0.1521(16) Uani 1 1 d . . .
C25 C -0.2605(6) 0.0676(5) 0.9799(3) 0.0941(14) Uani 1 1 d . . .
F25 F -0.2337(4) -0.0226(4) 1.03054(19) 0.1320(12) Uani 1 1 d . . .
C26 C -0.1980(5) 0.0768(4) 0.8937(2) 0.0732(10) Uani 1 1 d . . .
F26 F -0.1060(3) -0.0054(2) 0.86358(16) 0.0909(7) Uani 1 1 d . . .
C31 C -0.0210(4) 0.3140(3) 0.7290(2) 0.0547(7) Uani 1 1 d . . .
C32 C -0.0483(4) 0.3945(3) 0.6662(2) 0.0619(8) Uani 1 1 d . . .
F32 F -0.1921(3) 0.36634(18) 0.60986(15) 0.0823(6) Uani 1 1 d . . .
C33 C 0.0612(5) 0.5079(3) 0.6593(3) 0.0745(10) Uani 1 1 d . . .
F33 F 0.0271(4) 0.5825(2) 0.5975(2) 0.1043(8) Uani 1 1 d . . .
C34 C 0.2059(5) 0.5454(3) 0.7174(3) 0.0816(11) Uani 1 1 d . . .
F34 F 0.3121(3) 0.6564(2) 0.7130(2) 0.1193(10) Uani 1 1 d . . .
C35 C 0.2386(5) 0.4701(4) 0.7821(3) 0.0781(11) Uani 1 1 d . . .
F35 F 0.3772(3) 0.5065(3) 0.8412(2) 0.1193(10) Uani 1 1 d . . .
C36 C 0.1257(4) 0.3572(3) 0.7867(2) 0.0614(8) Uani 1 1 d . . .
F36 F 0.1618(3) 0.2861(2) 0.85192(15) 0.0800(6) Uani 1 1 d . . .
C100 C -0.2138(18) 0.661(4) 0.8829(7) 0.132(4) Uani 0.512(10) 1 d PD A 1
H10D H -0.2902 0.5868 0.9023 0.159 Uiso 0.512(10) 1 calc PR A 1
H10E H -0.2467 0.7333 0.9134 0.159 Uiso 0.512(10) 1 calc PR A 1
Cl1 Cl -0.2368(6) 0.6622(6) 0.7698(4) 0.152(2) Uani 0.512(10) 1 d PDU A 1
Cl2 Cl -0.0092(8) 0.6637(13) 0.9132(5) 0.217(4) Uani 0.512(10) 1 d PDU A 1
C101 C -0.198(3) 0.638(3) 0.9078(15) 0.132(4) Uani 0.488(10) 1 d PD A 2
H10F H -0.3118 0.5805 0.9013 0.159 Uiso 0.488(10) 1 calc PR A 2
H10G H -0.2049 0.7077 0.9518 0.159 Uiso 0.488(10) 1 calc PR A 2
Cl3 Cl -0.1439(19) 0.6889(8) 0.8069(8) 0.243(4) Uani 0.488(10) 1 d PDU A 2
Cl4 Cl -0.0501(6) 0.5670(7) 0.9466(4) 0.148(2) Uani 0.488(10) 1 d PDU A 2

loop_
_atom_site_aniso_label
_atom_site_aniso_U_11
_atom_site_aniso_U_22
_atom_site_aniso_U_33
_atom_site_aniso_U_23
_atom_site_aniso_U_13
_atom_site_aniso_U_12
N1 0.0503(13) 0.0594(14) 0.0460(13) 0.0001(11) 0.0045(10) 0.0139(11)
C1 0.0512(16) 0.0447(15) 0.072(2) 0.0002(13) 0.0038(14) -0.0003(12)
C2 0.0563(17) 0.0481(16) 0.0644(19) -0.0077(14) -0.0014(14) 0.0032(13)
C3 0.0428(14) 0.0464(14) 0.0520(16) -0.0002(12) 0.0023(11) 0.0125(11)
C4 0.0436(14) 0.0395(13) 0.0478(14) 0.0045(11) 0.0040(11) 0.0080(11)
C5 0.0449(14) 0.0402(13) 0.0496(15) 0.0039(11) 0.0063(11) 0.0043(11)
C6 0.0496(15) 0.0475(15) 0.0481(15) 0.0035(12) 0.0035(12) 0.0076(12)
C7 0.0512(15) 0.0477(15) 0.0496(16) 0.0104(12) 0.0087(12) 0.0061(12)
C8 0.0440(14) 0.0404(14) 0.0558(16) 0.0066(12) 0.0029(12) 0.0062(11)
C9 0.142(4) 0.0412(18) 0.110(3) 0.0069(19) -0.009(3) 0.011(2)
C10 0.079(2) 0.096(3) 0.0452(17) -0.0100(17) 0.0046(15) 0.015(2)
C11 0.068(2) 0.0635(19) 0.0562(18) 0.0122(14) 0.0118(15) 0.0079(15)
B1 0.0482(17) 0.0535(18) 0.0514(18) 0.0026(14) -0.0001(14) 0.0099(14)
C21 0.0539(17) 0.0684(19) 0.0489(16) -0.0059(14) 0.0027(13) 0.0012(14)
C22 0.065(2) 0.084(2) 0.062(2) -0.0118(18) 0.0073(16) 0.0022(18)
F22 0.0994(17) 0.0847(15) 0.1023(18) -0.0088(13) 0.0211(13) 0.0326(13)
C23 0.083(3) 0.123(4) 0.070(3) -0.031(3) 0.028(2) -0.003(3)
F23 0.130(2) 0.162(3) 0.120(2) -0.046(2) 0.0557(19) 0.024(2)
C24 0.088(3) 0.153(5) 0.049(2) -0.006(3) 0.017(2) -0.020(3)
F24 0.136(2) 0.226(4) 0.0591(14) -0.0093(18) 0.0412(15) -0.027(2)
C25 0.080(3) 0.135(4) 0.054(2) 0.026(2) 0.0010(19) -0.009(3)
F25 0.122(2) 0.189(3) 0.0775(16) 0.064(2) 0.0022(15) 0.002(2)
C26 0.062(2) 0.095(3) 0.0552(19) 0.0110(18) 0.0018(15) 0.0021(19)
F26 0.0920(15) 0.1091(18) 0.0812(15) 0.0340(13) 0.0088(12) 0.0334(14)
C31 0.0544(17) 0.0512(16) 0.0539(16) -0.0069(13) 0.0048(13) 0.0063(13)
C32 0.0668(19) 0.0486(16) 0.0640(19) -0.0037(14) 0.0003(15) 0.0039(14)
F32 0.0961(15) 0.0588(11) 0.0824(14) 0.0080(10) -0.0261(11) 0.0015(10)
C33 0.084(3) 0.0513(18) 0.085(2) 0.0034(17) 0.007(2) 0.0100(17)
F33 0.132(2) 0.0580(12) 0.1155(19) 0.0228(12) -0.0012(16) 0.0015(13)
C34 0.068(2) 0.0489(18) 0.118(3) -0.004(2) 0.010(2) -0.0045(16)
F34 0.0908(17) 0.0630(14) 0.185(3) 0.0069(16) 0.0066(18) -0.0192(12)
C35 0.0543(19) 0.068(2) 0.101(3) -0.019(2) -0.0078(18) 0.0031(16)
F35 0.0719(15) 0.0952(18) 0.171(3) -0.0196(18) -0.0407(16) -0.0044(13)
C36 0.0579(18) 0.0571(18) 0.0659(19) -0.0070(15) -0.0023(15) 0.0116(14)
F36 0.0759(13) 0.0786(13) 0.0799(14) -0.0061(11) -0.0190(10) 0.0140(10)
C100 0.099(5) 0.149(12) 0.147(9) 0.012(8) 0.049(6) 0.022(4)
Cl1 0.111(3) 0.213(5) 0.147(3) 0.100(3) 0.017(2) 0.039(2)
Cl2 0.121(3) 0.293(9) 0.215(5) -0.074(5) -0.046(3) 0.043(4)
C101 0.099(5) 0.149(12) 0.147(9) 0.012(8) 0.049(6) 0.022(4)
Cl3 0.318(10) 0.194(6) 0.247(8) 0.075(5) 0.131(7) 0.085(6)
Cl4 0.098(2) 0.169(4) 0.163(4) -0.070(3) -0.015(2) 0.036(2)

loop_
_atom_type_symbol
_atom_type_description
_atom_type_scat_dispersion_real
_atom_type_scat_dispersion_imag
_atom_type_scat_source
C C 0.0181 0.0091 'International Tables Vol C Tables 4.2.6.8 and 6.1.1.4'
H H 0.0000 0.0000 'International Tables Vol C Tables 4.2.6.8 and 6.1.1.4'
B B 0.0090 0.0039 'International Tables Vol C Tables 4.2.6.8 and 6.1.1.4'
N N 0.0311 0.0180 'International Tables Vol C Tables 4.2.6.8 and 6.1.1.4'
F F 0.0727 0.0534 'International Tables Vol C Tables 4.2.6.8 and 6.1.1.4'
Cl Cl 0.3639 0.7018 'International Tables Vol C Tables 4.2.6.8 and 6.1.1.4'

loop_
_geom_angle_atom_site_label_1
_geom_angle_atom_site_label_2
_geom_angle_atom_site_label_3
_geom_angle
C3 N1 C11 120.7(2)
C3 N1 C10 122.8(3)
C11 N1 C10 116.4(3)
C8 C1 C9 113.1(3)
C8 C1 C2 103.1(2)
C9 C1 C2 111.8(3)
C8 C1 H1 109.6
C9 C1 H1 109.6
C2 C1 H1 109.6
C3 C2 C1 106.9(2)
C3 C2 H2A 110.3
C1 C2 H2A 110.3
C3 C2 H2B 110.3
C1 C2 H2B 110.3
H2A C2 H2B 108.6
N1 C3 C4 128.4(3)
N1 C3 C2 122.6(3)
C4 C3 C2 109.0(2)
C5 C4 C3 141.8(3)
C5 C4 C8 108.6(2)
C3 C4 C8 109.4(2)
C4 C5 C6 107.5(2)
C4 C5 H5 126.2
C6 C5 H5 126.2
C5 C6 C7 106.9(2)
C5 C6 B1 124.3(3)
C7 C6 B1 128.3(3)
C8 C7 C6 108.5(2)
C8 C7 H7 125.8
C6 C7 H7 125.8
C7 C8 C4 108.5(2)
C7 C8 C1 140.5(3)
C4 C8 C1 111.0(3)
C1 C9 H9A 109.5
C1 C9 H9B 109.5
H9A C9 H9B 109.5
C1 C9 H9C 109.5
H9A C9 H9C 109.5
H9B C9 H9C 109.5
N1 C10 H10A 109.5
N1 C10 H10B 109.5
H10A C10 H10B 109.5
N1 C10 H10C 109.5
H10A C10 H10C 109.5
H10B C10 H10C 109.5
N1 C11 H11A 109.5
N1 C11 H11B 109.5
H11A C11 H11B 109.5
N1 C11 H11C 109.5
H11A C11 H11C 109.5
H11B C11 H11C 109.5
C6 B1 C21 121.9(3)
C6 B1 C31 123.0(3)
C21 B1 C31 115.1(3)
C22 C21 C26 115.5(3)
C22 C21 B1 119.8(3)
C26 C21 B1 124.6(3)
F22 C22 C23 117.6(4)
F22 C22 C21 119.2(3)
C23 C22 C21 123.2(5)
F23 C23 C24 120.5(4)
F23 C23 C22 120.1(6)
C24 C23 C22 119.4(5)
F24 C24 C23 120.6(6)
F24 C24 C25 119.6(6)
C23 C24 C25 119.8(4)
F25 C25 C26 120.5(5)
F25 C25 C24 120.4(4)
C26 C25 C24 119.1(5)
F26 C26 C25 117.3(4)
F26 C26 C21 119.6(3)
C25 C26 C21 123.0(4)
C32 C31 C36 114.6(3)
C32 C31 B1 124.8(3)
C36 C31 B1 120.6(3)
F32 C32 C33 116.0(3)
F32 C32 C31 120.3(3)
C33 C32 C31 123.7(3)
F33 C33 C34 119.7(3)
F33 C33 C32 121.0(4)
C34 C33 C32 119.3(4)
F34 C34 C33 120.2(4)
F34 C34 C35 120.1(4)
C33 C34 C35 119.7(3)
F35 C35 C34 120.6(4)
F35 C35 C36 120.2(4)
C34 C35 C36 119.2(3)
F36 C36 C35 117.5(3)
F36 C36 C31 119.0(3)
C35 C36 C31 123.5(3)
Cl1 C100 Cl2 110.0(6)
Cl1 C100 H10D 109.7
Cl2 C100 H10D 109.7
Cl1 C100 H10E 109.7
Cl2 C100 H10E 109.7
H10D C100 H10E 108.2
Cl3 C101 Cl4 109.9(7)
Cl3 C101 H10F 109.7
Cl4 C101 H10F 109.7
Cl3 C101 H10G 109.7
Cl4 C101 H10G 109.7
H10F C101 H10G 108.2

loop_
_geom_bond_atom_site_label_1
_geom_bond_atom_site_label_2
_geom_bond_distance
N1 C3 1.308(4)
N1 C11 1.453(4)
N1 C10 1.464(4)
C1 C8 1.503(4)
C1 C9 1.521(5)
C1 C2 1.538(5)
C1 H1 0.9900
C2 C3 1.510(4)
C2 H2A 0.9800
C2 H2B 0.9800
C3 C4 1.410(4)
C4 C5 1.399(4)
C4 C8 1.437(4)
C5 C6 1.420(4)
C5 H5 0.9400
C6 C7 1.461(4)
C6 B1 1.489(4)
C7 C8 1.355(4)
C7 H7 0.9400
C9 H9A 0.9700
C9 H9B 0.9700
C9 H9C 0.9700
C10 H10A 0.9700
C10 H10B 0.9700
C10 H10C 0.9700
C11 H11A 0.9700
C11 H11B 0.9700
C11 H11C 0.9700
B1 C21 1.590(5)
B1 C31 1.595(4)
C21 C22 1.384(5)
C21 C26 1.384(5)
C22 F22 1.352(5)
C22 C23 1.372(6)
C23 F23 1.347(6)
C23 C24 1.369(8)
C24 F24 1.342(5)
C24 C25 1.386(8)
C25 F25 1.350(6)
C25 C26 1.374(5)
C26 F26 1.352(5)
C31 C32 1.385(5)
C31 C36 1.385(4)
C32 F32 1.348(4)
C32 C33 1.377(5)
C33 F33 1.340(4)
C33 C34 1.370(6)
C34 F34 1.339(4)
C34 C35 1.375(6)
C35 F35 1.342(4)
C35 C36 1.380(5)
C36 F36 1.355(4)
C100 Cl1 1.661(8)
C100 Cl2 1.663(8)
C100 H10D 0.9800
C100 H10E 0.9800
C101 Cl3 1.661(8)
C101 Cl4 1.669(8)
C101 H10F 0.9800
C101 H10G 0.9800

loop_
_geom_torsion_atom_site_label_1
_geom_torsion_atom_site_label_2
_geom_torsion_atom_site_label_3
_geom_torsion_atom_site_label_4
_geom_torsion
C8 C1 C2 C3 6.2(3)
C9 C1 C2 C3 -115.6(3)
C11 N1 C3 C4 1.7(4)
C10 N1 C3 C4 -175.7(3)
C11 N1 C3 C2 179.7(3)
C10 N1 C3 C2 2.4(4)
C1 C2 C3 N1 178.3(3)
C1 C2 C3 C4 -3.3(3)
N1 C3 C4 C5 2.9(6)
C2 C3 C4 C5 -175.4(3)
N1 C3 C4 C8 177.0(3)
C2 C3 C4 C8 -1.2(3)
C3 C4 C5 C6 172.6(3)
C8 C4 C5 C6 -1.6(3)
C4 C5 C6 C7 1.5(3)
C4 C5 C6 B1 -170.7(3)
C5 C6 C7 C8 -0.9(3)
B1 C6 C7 C8 170.9(3)
C6 C7 C8 C4 -0.1(3)
C6 C7 C8 C1 178.9(3)
C5 C4 C8 C7 1.0(3)
C3 C4 C8 C7 -175.2(2)
C5 C4 C8 C1 -178.3(2)
C3 C4 C8 C1 5.5(3)
C9 C1 C8 C7 -65.3(5)
C2 C1 C8 C7 173.8(4)
C9 C1 C8 C4 113.7(3)
C2 C1 C8 C4 -7.2(3)
C5 C6 B1 C21 171.5(3)
C7 C6 B1 C21 1.0(5)
C5 C6 B1 C31 -6.3(5)
C7 C6 B1 C31 -176.7(3)
C6 B1 C21 C22 -118.8(4)
C31 B1 C21 C22 59.1(4)
C6 B1 C21 C26 61.1(4)
C31 B1 C21 C26 -121.0(3)
C26 C21 C22 F22 -177.8(3)
B1 C21 C22 F22 2.2(5)
C26 C21 C22 C23 0.9(5)
B1 C21 C22 C23 -179.1(3)
F22 C22 C23 F23 -0.7(6)
C21 C22 C23 F23 -179.4(4)
F22 C22 C23 C24 179.3(4)
C21 C22 C23 C24 0.6(6)
F23 C23 C24 F24 -0.6(7)
C22 C23 C24 F24 179.3(4)
F23 C23 C24 C25 178.7(4)
C22 C23 C24 C25 -1.4(7)
F24 C24 C25 F25 1.1(7)
C23 C24 C25 F25 -178.2(4)
F24 C24 C25 C26 179.8(4)
C23 C24 C25 C26 0.6(7)
F25 C25 C26 F26 -1.7(6)
C24 C25 C26 F26 179.6(4)
F25 C25 C26 C21 179.9(3)
C24 C25 C26 C21 1.1(6)
C22 C21 C26 F26 179.8(3)
B1 C21 C26 F26 -0.2(5)
C22 C21 C26 C25 -1.8(5)
B1 C21 C26 C25 178.3(3)
C6 B1 C31 C32 56.5(4)
C21 B1 C31 C32 -121.5(3)
C6 B1 C31 C36 -125.9(3)
C21 B1 C31 C36 56.2(4)
C36 C31 C32 F32 -176.1(3)
B1 C31 C32 F32 1.7(5)
C36 C31 C32 C33 1.0(5)
B1 C31 C32 C33 178.8(3)
F32 C32 C33 F33 -2.1(5)
C31 C32 C33 F33 -179.3(3)
F32 C32 C33 C34 176.9(3)
C31 C32 C33 C34 -0.2(6)
F33 C33 C34 F34 0.5(6)
C32 C33 C34 F34 -178.6(4)
F33 C33 C34 C35 178.5(4)
C32 C33 C34 C35 -0.6(6)
F34 C34 C35 F35 -0.3(6)
C33 C34 C35 F35 -178.3(4)
F34 C34 C35 C36 178.7(4)
C33 C34 C35 C36 0.7(6)
F35 C35 C36 F36 -0.5(5)
C34 C35 C36 F36 -179.5(3)
F35 C35 C36 C31 179.1(3)
C34 C35 C36 C31 0.1(6)
C32 C31 C36 F36 178.7(3)
B1 C31 C36 F36 0.8(4)
C32 C31 C36 C35 -0.9(5)
B1 C31 C36 C35 -178.8(3)
